data_7151891
loop_
_publ_author_name
'Xue, Zhi-Yong'
'Fang, Xin'
'Wang, Chun-Jiang'

_publ_section_title
;
 Asymmetric construction of 3-vinylidene-pyrrolidine derivatives
 containing allene moiety via Ag(I)/TF-BiphamPhos-catalyzed 1,3-dipolar
 cycloaddition of azomethine ylides with diethyl
 2-(3,3-diphenylpropa-1,2-dienylidene) malonate.
;
_journal_issue 10
_journal_name_full 'Organic &amp; biomolecular chemistry'
_journal_page_first 3622
_journal_page_last 3624
_journal_paper_doi 10.1039/c1ob05291h
_journal_volume 9
_journal_year 2011
_chemical_absolute_configuration 7R,15R
_chemical_formula_sum 'C40 H36 Br N O7'
_chemical_formula_weight 722.61
_chemical_name_systematic
;
?
;
_space_group_IT_number 19
_symmetry_cell_setting orthorhombic
_symmetry_space_group_name_Hall 'P 2ac 2ab'
_symmetry_space_group_name_H-M 'P 21 21 21'
_atom_sites_solution_hydrogens geom
_atom_sites_solution_primary direct
_atom_sites_solution_secondary difmap
_audit_creation_method SHELXL-97
_cell_angle_alpha 90.00
_cell_angle_beta 90.00
_cell_angle_gamma 90.00
_cell_formula_units_Z 4
_cell_length_a 13.323(2)
_cell_length_b 15.987(3)
_cell_length_c 17.448(3)
_cell_measurement_temperature 293(2)
_cell_volume 3716.3(11)
_computing_cell_refinement 'Bruker SMART'
_computing_data_collection 'Bruker SMART'
_computing_data_reduction 'Bruker SAINT'
_computing_molecular_graphics 'Bruker SHELXTL'
_computing_structure_refinement 'SHELXL-97 (Sheldrick, 1997)'
_computing_structure_solution 'SHELXS-97 (Sheldrick, 1990)'
_diffrn_ambient_temperature 293(2)
_diffrn_measured_fraction_theta_full 0.993
_diffrn_measured_fraction_theta_max 0.993
_diffrn_radiation_monochromator graphite
_diffrn_radiation_source 'fine-focus sealed tube'
_diffrn_radiation_type MoK\a
_diffrn_radiation_wavelength 0.71073
_diffrn_reflns_av_R_equivalents 0.0284
_diffrn_reflns_av_sigmaI/netI 0.0521
_diffrn_reflns_limit_h_max 13
_diffrn_reflns_limit_h_min -13
_diffrn_reflns_limit_k_max 16
_diffrn_reflns_limit_k_min -16
_diffrn_reflns_limit_l_max 17
_diffrn_reflns_limit_l_min -18
_diffrn_reflns_number 14410
_diffrn_reflns_theta_full 21.93
_diffrn_reflns_theta_max 21.93
_diffrn_reflns_theta_min 2.31
_exptl_absorpt_coefficient_mu 1.155
_exptl_absorpt_correction_T_max 0.7533
_exptl_absorpt_correction_T_min 0.7088
_exptl_absorpt_correction_type multi-scan
_exptl_absorpt_process_details SADABS
_exptl_crystal_density_diffrn 1.292
_exptl_crystal_density_method 'not measured'
_exptl_crystal_F_000 1496
_exptl_crystal_size_max 0.32
_exptl_crystal_size_mid 0.27
_exptl_crystal_size_min 0.26
_refine_diff_density_max 0.477
_refine_diff_density_min -0.305
_refine_diff_density_rms 0.045
_refine_ls_abs_structure_details 'Flack H D (1983), Acta Cryst. A39, 876-881'
_refine_ls_abs_structure_Flack 0.006(15)
_refine_ls_extinction_method none
_refine_ls_goodness_of_fit_ref 1.019
_refine_ls_hydrogen_treatment constr
_refine_ls_matrix_type full
_refine_ls_number_parameters 446
_refine_ls_number_reflns 4470
_refine_ls_number_restraints 97
_refine_ls_restrained_S_all 1.089
_refine_ls_R_factor_all 0.0684
_refine_ls_R_factor_gt 0.0509
_refine_ls_shift/su_max 0.000
_refine_ls_shift/su_mean 0.000
_refine_ls_structure_factor_coef Fsqd
_refine_ls_weighting_details 'calc w=1/[\s^2^(Fo^2^)+(0.0802P)^2^+1.6340P] where P=(Fo^2^+2Fc^2^)/3'
_refine_ls_weighting_scheme calc
_refine_ls_wR_factor_gt 0.1344
_refine_ls_wR_factor_ref 0.1463
_reflns_number_gt 3536
_reflns_number_total 4470
_reflns_threshold_expression >2sigma(I)
_cod_data_source_file c1ob05291h.txt
_cod_data_source_block 8
_cod_depositor_comments
;
The following automatic conversions were performed:
'_symmetry_cell_setting' value 'Orthorhombic' changed to 'orthorhombic'
according to '/home/saulius/struct/CIF-dictionaries/cif_core.dic'
dictionary named 'cif_core.dic' version 2.4.1 from 2010-06-29.

Automatic conversion script
Id: cif_fix_enum 1555 2011-01-17 13:19:09Z saulius 
;
_cod_original_sg_symbol_H-M P2(1)2(1)2(1)
_cod_database_code 7151891

loop_
_symmetry_equiv_pos_as_xyz
'x, y, z'
'-x+1/2, -y, z+1/2'
'-x, y+1/2, -z+1/2'
'x+1/2, -y+1/2, -z'

loop_
_atom_site_label
_atom_site_type_symbol
_atom_site_fract_x
_atom_site_fract_y
_atom_site_fract_z
_atom_site_U_iso_or_equiv
_atom_site_adp_type
_atom_site_occupancy
_atom_site_symmetry_multiplicity
_atom_site_calc_flag
_atom_site_refinement_flags
_atom_site_disorder_assembly
_atom_site_disorder_group
Br1 Br -0.02271(8) 0.90014(5) 0.93983(7) 0.1349(5) Uani 1 1 d . . .
C1 C 0.0306(6) 0.7956(4) 0.9719(4) 0.0767(18) Uani 1 1 d . . .
C2 C -0.0186(5) 0.7239(4) 0.9534(4) 0.0797(18) Uani 1 1 d . . .
H2 H -0.0764 0.7256 0.9236 0.096 Uiso 1 1 calc R . .
C3 C 0.0186(4) 0.6483(3) 0.9795(3) 0.0634(15) Uani 1 1 d . . .
H3 H -0.0170 0.5995 0.9694 0.076 Uiso 1 1 calc R . .
C4 C 0.1074(4) 0.6436(3) 1.0201(3) 0.0515(13) Uani 1 1 d . . .
C5 C 0.1555(5) 0.7177(4) 1.0357(4) 0.0720(17) Uani 1 1 d . . .
H5 H 0.2163 0.7165 1.0619 0.086 Uiso 1 1 calc R . .
C6 C 0.1165(7) 0.7934(4) 1.0138(4) 0.088(2) Uani 1 1 d . . .
H6 H 0.1486 0.8428 1.0275 0.106 Uiso 1 1 calc R . .
C7 C 0.1521(4) 0.5617(3) 1.0465(3) 0.0476(13) Uani 1 1 d . . .
H7 H 0.2186 0.5728 1.0683 0.057 Uiso 1 1 calc R . .
C8 C 0.0773(4) 0.5425(4) 1.1782(3) 0.0599(15) Uani 1 1 d . . .
C9 C 0.1358(5) 0.6147(4) 1.2042(3) 0.0663(16) Uani 1 1 d . . .
C10 C 0.2370(5) 0.6067(5) 1.2178(4) 0.086(2) Uani 1 1 d . . .
H10 H 0.2701 0.5567 1.2074 0.104 Uiso 1 1 calc R . .
C11 C 0.2903(8) 0.6768(8) 1.2482(5) 0.129(3) Uani 1 1 d U . .
H11 H 0.3585 0.6737 1.2589 0.155 Uiso 1 1 calc R . .
C12 C 0.2382(11) 0.7471(7) 1.2608(5) 0.133(3) Uani 1 1 d U . .
H12 H 0.2730 0.7925 1.2807 0.160 Uiso 1 1 calc R . .
C13 C 0.1418(10) 0.7572(6) 1.2472(5) 0.125(3) Uani 1 1 d U . .
H13 H 0.1107 0.8086 1.2551 0.150 Uiso 1 1 calc R . .
C14 C 0.0875(7) 0.6883(5) 1.2206(4) 0.097(2) Uani 1 1 d . . .
H14 H 0.0185 0.6924 1.2139 0.116 Uiso 1 1 calc R . .
C15 C 0.0422(4) 0.4409(3) 1.0763(3) 0.0547(13) Uani 1 1 d . . .
C16 C 0.0696(4) 0.4423(3) 0.9903(3) 0.0498(13) Uani 1 1 d . . .
C17 C -0.0712(4) 0.4464(4) 1.0848(3) 0.0674(16) Uani 1 1 d . . .
C18 C -0.2141(7) 0.5321(7) 1.0783(6) 0.142(4) Uani 1 1 d U . .
H18A H -0.2461 0.4910 1.0466 0.213 Uiso 1 1 calc R . .
H18B H -0.2319 0.5871 1.0607 0.213 Uiso 1 1 calc R . .
H18C H -0.2360 0.5253 1.1304 0.213 Uiso 1 1 calc R . .
C19 C 0.1631(3) 0.4955(3) 0.9825(3) 0.0458(12) Uani 1 1 d . . .
C20 C 0.1804(4) 0.5331(3) 0.9039(3) 0.0543(14) Uani 1 1 d . . .
C21 C 0.2983(7) 0.6122(5) 0.8338(4) 0.103(2) Uani 1 1 d DU . .
H21A H 0.2456 0.6049 0.7961 0.123 Uiso 1 1 calc R . .
H21B H 0.3583 0.5850 0.8146 0.123 Uiso 1 1 calc R . .
C22 C 0.3185(12) 0.7029(7) 0.8441(10) 0.223(6) Uani 1 1 d DU . .
H22A H 0.2631 0.7285 0.8703 0.334 Uiso 1 1 calc R . .
H22B H 0.3269 0.7288 0.7948 0.334 Uiso 1 1 calc R . .
H22C H 0.3786 0.7102 0.8737 0.334 Uiso 1 1 calc R . .
C23 C 0.2563(4) 0.4394(3) 1.0009(3) 0.0568(14) Uani 1 1 d . . .
C24 C 0.3577(5) 0.3314(4) 0.9498(4) 0.091(2) Uani 1 1 d . . .
H24A H 0.3692 0.3147 1.0025 0.109 Uiso 1 1 calc R . .
H24B H 0.3472 0.2812 0.9195 0.109 Uiso 1 1 calc R . .
C25 C 0.4456(6) 0.3766(5) 0.9208(5) 0.103(2) Uani 1 1 d U . .
H25A H 0.4304 0.4000 0.8715 0.155 Uiso 1 1 calc R . .
H25B H 0.5011 0.3387 0.9162 0.155 Uiso 1 1 calc R . .
H25C H 0.4628 0.4206 0.9558 0.155 Uiso 1 1 calc R . .
C26 C 0.0210(4) 0.4024(3) 0.9389(3) 0.0571(13) Uani 1 1 d . . .
C27 C -0.0368(4) 0.3605(4) 0.8912(3) 0.0616(15) Uani 1 1 d . . .
C28 C -0.1263(5) 0.4021(5) 0.8603(4) 0.0787(19) Uani 1 1 d . . .
C29 C -0.1220(6) 0.4845(7) 0.8375(5) 0.119(3) Uani 1 1 d U . .
H29 H -0.0604 0.5119 0.8365 0.143 Uiso 1 1 calc R . .
C30 C -0.2102(9) 0.5284(9) 0.8153(7) 0.166(4) Uani 1 1 d U . .
H30 H -0.2075 0.5849 0.8026 0.200 Uiso 1 1 calc R . .
C31 C -0.2989(9) 0.4858(10) 0.8131(7) 0.152(4) Uani 1 1 d U . .
H31 H -0.3569 0.5135 0.7978 0.182 Uiso 1 1 calc R . .
C32 C -0.3036(8) 0.4100(10) 0.8315(7) 0.154(4) Uani 1 1 d U . .
H32 H -0.3646 0.3821 0.8269 0.185 Uiso 1 1 calc R . .
C33 C -0.2188(7) 0.3654(8) 0.8590(7) 0.143(4) Uani 1 1 d U . .
H33 H -0.2264 0.3107 0.8762 0.171 Uiso 1 1 calc R . .
C34 C -0.0104(5) 0.2713(4) 0.8723(4) 0.0726(18) Uani 1 1 d . . .
C35 C -0.0513(7) 0.2336(6) 0.8073(5) 0.124(3) Uani 1 1 d U . .
H35 H -0.0956 0.2632 0.7763 0.148 Uiso 1 1 calc R . .
C36 C -0.0251(9) 0.1505(7) 0.7888(7) 0.144(4) Uani 1 1 d U . .
H36 H -0.0498 0.1253 0.7446 0.173 Uiso 1 1 calc R . .
C37 C 0.0354(8) 0.1089(6) 0.8357(7) 0.129(3) Uani 1 1 d U . .
H37 H 0.0494 0.0530 0.8255 0.154 Uiso 1 1 calc R . .
C38 C 0.0764(8) 0.1446(6) 0.8967(6) 0.123(3) Uani 1 1 d U . .
H38 H 0.1209 0.1143 0.9270 0.147 Uiso 1 1 calc R . .
C39 C 0.0536(6) 0.2270(4) 0.9158(4) 0.093(2) Uani 1 1 d . . .
H39 H 0.0827 0.2513 0.9588 0.112 Uiso 1 1 calc R . .
C40 C 0.0806(5) 0.3614(4) 1.1170(4) 0.0764(18) Uani 1 1 d . . .
H40A H 0.1523 0.3583 1.1122 0.115 Uiso 1 1 calc R . .
H40B H 0.0507 0.3130 1.0939 0.115 Uiso 1 1 calc R . .
H40C H 0.0627 0.3636 1.1703 0.115 Uiso 1 1 calc R . .
N1 N 0.0918(3) 0.5162(2) 1.1038(2) 0.0485(10) Uani 1 1 d . . .
O1 O 0.0178(3) 0.5055(3) 1.2195(2) 0.0820(12) Uani 1 1 d . . .
O2 O -0.1238(4) 0.3860(3) 1.0951(3) 0.1026(16) Uani 1 1 d . . .
O3 O -0.1047(3) 0.5216(3) 1.0743(3) 0.0874(14) Uani 1 1 d . . .
O4 O 0.1266(3) 0.5272(3) 0.8495(2) 0.0732(12) Uani 1 1 d . . .
O5 O 0.2682(3) 0.5729(3) 0.9052(2) 0.0719(11) Uani 1 1 d . . .
O6 O 0.3073(3) 0.4471(2) 1.0566(2) 0.0710(10) Uani 1 1 d . . .
O7 O 0.2678(3) 0.3848(3) 0.9455(3) 0.0781(12) Uani 1 1 d . . .

loop_
_atom_site_aniso_label
_atom_site_aniso_U_11
_atom_site_aniso_U_22
_atom_site_aniso_U_33
_atom_site_aniso_U_23
_atom_site_aniso_U_13
_atom_site_aniso_U_12
Br1 0.1617(9) 0.0635(5) 0.1794(9) 0.0333(6) 0.0196(7) 0.0371(5)
C1 0.080(5) 0.062(4) 0.088(5) 0.013(3) 0.016(4) 0.017(4)
C2 0.075(4) 0.065(4) 0.099(5) 0.013(4) 0.004(4) 0.012(4)
C3 0.057(4) 0.049(3) 0.084(4) 0.007(3) 0.002(3) 0.000(3)
C4 0.057(3) 0.050(3) 0.048(3) 0.003(3) 0.004(3) -0.005(3)
C5 0.083(4) 0.051(4) 0.082(4) -0.002(3) 0.003(3) -0.014(3)
C6 0.125(6) 0.038(4) 0.102(5) 0.002(3) 0.026(5) -0.015(4)
C7 0.048(3) 0.047(3) 0.048(3) -0.001(3) 0.002(2) -0.005(2)
C8 0.056(3) 0.071(4) 0.053(4) 0.004(3) 0.001(3) 0.001(3)
C9 0.089(5) 0.067(4) 0.043(3) -0.012(3) 0.003(3) -0.011(4)
C10 0.077(5) 0.103(5) 0.078(5) 0.008(4) -0.020(4) -0.023(4)
C11 0.121(6) 0.167(7) 0.100(6) 0.002(6) -0.036(5) -0.038(6)
C12 0.182(8) 0.129(7) 0.089(5) -0.024(5) -0.009(6) -0.051(7)
C13 0.178(8) 0.104(6) 0.093(5) -0.026(5) 0.024(6) -0.007(6)
C14 0.119(6) 0.094(5) 0.078(5) -0.023(4) 0.014(4) -0.001(5)
C15 0.058(3) 0.050(3) 0.056(3) 0.010(3) -0.011(3) -0.013(2)
C16 0.057(3) 0.039(3) 0.054(3) 0.002(3) -0.010(3) -0.003(3)
C17 0.058(4) 0.074(4) 0.070(4) 0.011(3) -0.002(3) -0.013(4)
C18 0.141(4) 0.143(4) 0.143(4) 0.0006(11) 0.0002(11) 0.0006(11)
C19 0.046(3) 0.042(3) 0.049(3) 0.003(2) -0.004(2) -0.003(2)
C20 0.056(4) 0.046(3) 0.061(4) 0.001(3) -0.002(3) 0.001(3)
C21 0.124(5) 0.114(5) 0.070(4) 0.016(4) 0.022(4) -0.035(5)
C22 0.224(6) 0.222(6) 0.222(6) 0.0004(11) 0.0004(11) -0.0007(11)
C23 0.052(3) 0.053(3) 0.065(4) -0.001(3) -0.007(3) 0.003(3)
C24 0.097(5) 0.080(4) 0.096(5) -0.026(4) -0.024(4) 0.044(4)
C25 0.103(3) 0.104(3) 0.103(3) -0.0006(11) 0.0002(11) 0.0024(11)
C26 0.060(3) 0.052(3) 0.059(3) 0.002(3) -0.009(3) -0.002(3)
C27 0.056(4) 0.074(4) 0.054(3) -0.009(3) 0.001(3) -0.018(3)
C28 0.056(4) 0.116(6) 0.064(4) 0.005(4) -0.009(3) -0.027(4)
C29 0.076(5) 0.159(7) 0.122(6) 0.031(6) -0.029(4) 0.001(5)
C30 0.124(7) 0.196(9) 0.179(8) 0.057(7) -0.030(6) 0.017(7)
C31 0.090(6) 0.202(9) 0.162(8) 0.019(7) -0.034(6) 0.002(7)
C32 0.090(6) 0.196(9) 0.175(8) -0.002(8) -0.021(6) -0.003(7)
C33 0.097(6) 0.171(8) 0.160(7) 0.003(6) -0.006(5) -0.010(6)
C34 0.063(4) 0.083(4) 0.071(4) -0.026(4) 0.020(3) -0.034(4)
C35 0.115(6) 0.123(6) 0.133(6) -0.058(6) -0.012(5) -0.018(5)
C36 0.145(7) 0.135(7) 0.151(7) -0.078(6) -0.007(6) -0.037(6)
C37 0.147(7) 0.097(5) 0.141(7) -0.027(6) 0.041(6) -0.035(6)
C38 0.162(7) 0.094(5) 0.113(6) -0.002(5) 0.026(6) 0.008(5)
C39 0.126(6) 0.062(4) 0.091(5) -0.004(4) 0.019(5) -0.001(4)
C40 0.095(5) 0.058(4) 0.076(4) 0.020(3) -0.012(3) -0.010(3)
N1 0.054(3) 0.047(2) 0.044(3) 0.006(2) -0.004(2) -0.004(2)
O1 0.085(3) 0.101(3) 0.061(2) 0.004(2) 0.015(2) -0.017(3)
O2 0.080(3) 0.100(4) 0.128(4) 0.019(3) 0.005(3) -0.037(3)
O3 0.045(2) 0.095(3) 0.122(4) 0.024(3) -0.004(2) 0.002(2)
O4 0.075(3) 0.088(3) 0.056(3) 0.010(2) -0.014(2) -0.005(2)
O5 0.068(3) 0.087(3) 0.061(2) 0.008(2) 0.0080(19) -0.017(2)
O6 0.067(2) 0.080(3) 0.067(3) -0.001(2) -0.025(2) 0.011(2)
O7 0.080(3) 0.072(3) 0.082(3) -0.028(3) -0.022(2) 0.030(2)

loop_
_atom_type_symbol
_atom_type_description
_atom_type_scat_dispersion_real
_atom_type_scat_dispersion_imag
_atom_type_scat_source
C C 0.0033 0.0016 'International Tables Vol C Tables 4.2.6.8 and 6.1.1.4'
H H 0.0000 0.0000 'International Tables Vol C Tables 4.2.6.8 and 6.1.1.4'
N N 0.0061 0.0033 'International Tables Vol C Tables 4.2.6.8 and 6.1.1.4'
O O 0.0106 0.0060 'International Tables Vol C Tables 4.2.6.8 and 6.1.1.4'
Br Br -0.2901 2.4595 'International Tables Vol C Tables 4.2.6.8 and 6.1.1.4'

loop_
_geom_angle_atom_site_label_1
_geom_angle_atom_site_label_2
_geom_angle_atom_site_label_3
_geom_angle
_geom_angle_site_symmetry_1
_geom_angle_site_symmetry_3
_geom_angle_publ_flag
C6 C1 C2 120.8(6) . . ?
C6 C1 Br1 119.8(5) . . ?
C2 C1 Br1 119.4(6) . . ?
C1 C2 C3 119.0(6) . . ?
C1 C2 H2 120.5 . . ?
C3 C2 H2 120.5 . . ?
C4 C3 C2 121.6(5) . . ?
C4 C3 H3 119.2 . . ?
C2 C3 H3 119.2 . . ?
C5 C4 C3 117.0(5) . . ?
C5 C4 C7 120.2(5) . . ?
C3 C4 C7 122.8(5) . . ?
C6 C5 C4 121.9(6) . . ?
C6 C5 H5 119.0 . . ?
C4 C5 H5 119.0 . . ?
C1 C6 C5 119.5(6) . . ?
C1 C6 H6 120.3 . . ?
C5 C6 H6 120.3 . . ?
N1 C7 C4 114.8(4) . . ?
N1 C7 C19 101.8(4) . . ?
C4 C7 C19 114.2(4) . . ?
N1 C7 H7 108.6 . . ?
C4 C7 H7 108.6 . . ?
C19 C7 H7 108.6 . . ?
O1 C8 N1 119.9(5) . . ?
O1 C8 C9 122.8(5) . . ?
N1 C8 C9 117.3(5) . . ?
C14 C9 C10 120.2(7) . . ?
C14 C9 C8 119.5(6) . . ?
C10 C9 C8 120.1(6) . . ?
C9 C10 C11 118.6(9) . . ?
C9 C10 H10 120.7 . . ?
C11 C10 H10 120.7 . . ?
C12 C11 C10 117.5(9) . . ?
C12 C11 H11 121.2 . . ?
C10 C11 H11 121.2 . . ?
C13 C12 C11 125.4(10) . . ?
C13 C12 H12 117.3 . . ?
C11 C12 H12 117.3 . . ?
C12 C13 C14 117.9(10) . . ?
C12 C13 H13 121.1 . . ?
C14 C13 H13 121.1 . . ?
C9 C14 C13 120.3(9) . . ?
C9 C14 H14 119.9 . . ?
C13 C14 H14 119.9 . . ?
N1 C15 C17 111.8(5) . . ?
N1 C15 C40 112.2(4) . . ?
C17 C15 C40 109.4(5) . . ?
N1 C15 C16 101.6(4) . . ?
C17 C15 C16 109.2(4) . . ?
C40 C15 C16 112.4(5) . . ?
C26 C16 C19 129.4(5) . . ?
C26 C16 C15 123.7(5) . . ?
C19 C16 C15 106.8(4) . . ?
O2 C17 O3 124.4(6) . . ?
O2 C17 C15 123.0(6) . . ?
O3 C17 C15 112.4(5) . . ?
O3 C18 H18A 109.5 . . ?
O3 C18 H18B 109.5 . . ?
H18A C18 H18B 109.5 . . ?
O3 C18 H18C 109.5 . . ?
H18A C18 H18C 109.5 . . ?
H18B C18 H18C 109.5 . . ?
C16 C19 C20 115.3(4) . . ?
C16 C19 C7 104.0(4) . . ?
C20 C19 C7 113.4(4) . . ?
C16 C19 C23 108.2(4) . . ?
C20 C19 C23 107.0(4) . . ?
C7 C19 C23 108.6(4) . . ?
O4 C20 O5 125.4(5) . . ?
O4 C20 C19 126.7(5) . . ?
O5 C20 C19 107.9(5) . . ?
O5 C21 C22 111.6(9) . . ?
O5 C21 H21A 109.3 . . ?
C22 C21 H21A 109.3 . . ?
O5 C21 H21B 109.3 . . ?
C22 C21 H21B 109.3 . . ?
H21A C21 H21B 108.0 . . ?
C21 C22 H22A 109.5 . . ?
C21 C22 H22B 109.5 . . ?
H22A C22 H22B 109.5 . . ?
C21 C22 H22C 109.5 . . ?
H22A C22 H22C 109.5 . . ?
H22B C22 H22C 109.5 . . ?
O6 C23 O7 127.0(5) . . ?
O6 C23 C19 124.1(5) . . ?
O7 C23 C19 108.8(5) . . ?
C25 C24 O7 110.3(6) . . ?
C25 C24 H24A 109.6 . . ?
O7 C24 H24A 109.6 . . ?
C25 C24 H24B 109.6 . . ?
O7 C24 H24B 109.6 . . ?
H24A C24 H24B 108.1 . . ?
C24 C25 H25A 109.5 . . ?
C24 C25 H25B 109.5 . . ?
H25A C25 H25B 109.5 . . ?
C24 C25 H25C 109.5 . . ?
H25A C25 H25C 109.5 . . ?
H25B C25 H25C 109.5 . . ?
C16 C26 C27 174.0(6) . . ?
C26 C27 C28 118.4(6) . . ?
C26 C27 C34 119.0(6) . . ?
C28 C27 C34 122.6(6) . . ?
C33 C28 C29 116.3(8) . . ?
C33 C28 C27 123.1(8) . . ?
C29 C28 C27 120.3(6) . . ?
C28 C29 C30 121.1(9) . . ?
C28 C29 H29 119.5 . . ?
C30 C29 H29 119.5 . . ?
C31 C30 C29 118.5(12) . . ?
C31 C30 H30 120.8 . . ?
C29 C30 H30 120.8 . . ?
C32 C31 C30 121.2(12) . . ?
C32 C31 H31 119.4 . . ?
C30 C31 H31 119.4 . . ?
C31 C32 C33 122.1(13) . . ?
C31 C32 H32 119.0 . . ?
C33 C32 H32 119.0 . . ?
C28 C33 C32 120.6(11) . . ?
C28 C33 H33 119.7 . . ?
C32 C33 H33 119.7 . . ?
C39 C34 C35 118.6(7) . . ?
C39 C34 C27 121.6(6) . . ?
C35 C34 C27 119.8(8) . . ?
C34 C35 C36 119.7(10) . . ?
C34 C35 H35 120.1 . . ?
C36 C35 H35 120.1 . . ?
C37 C36 C35 118.7(9) . . ?
C37 C36 H36 120.6 . . ?
C35 C36 H36 120.6 . . ?
C38 C37 C36 122.0(10) . . ?
C38 C37 H37 119.0 . . ?
C36 C37 H37 119.0 . . ?
C37 C38 C39 120.7(10) . . ?
C37 C38 H38 119.7 . . ?
C39 C38 H38 119.7 . . ?
C34 C39 C38 120.1(8) . . ?
C34 C39 H39 119.9 . . ?
C38 C39 H39 119.9 . . ?
C15 C40 H40A 109.5 . . ?
C15 C40 H40B 109.5 . . ?
H40A C40 H40B 109.5 . . ?
C15 C40 H40C 109.5 . . ?
H40A C40 H40C 109.5 . . ?
H40B C40 H40C 109.5 . . ?
C8 N1 C15 120.0(4) . . ?
C8 N1 C7 124.4(4) . . ?
C15 N1 C7 115.6(4) . . ?
C17 O3 C18 116.2(6) . . ?
C20 O5 C21 115.8(5) . . ?
C23 O7 C24 116.4(4) . . ?

loop_
_geom_bond_atom_site_label_1
_geom_bond_atom_site_label_2
_geom_bond_distance
_geom_bond_site_symmetry_2
_geom_bond_publ_flag
Br1 C1 1.900(6) . ?
C1 C6 1.358(10) . ?
C1 C2 1.360(9) . ?
C2 C3 1.383(8) . ?
C2 H2 0.9300 . ?
C3 C4 1.381(7) . ?
C3 H3 0.9300 . ?
C4 C5 1.375(8) . ?
C4 C7 1.510(7) . ?
C5 C6 1.371(9) . ?
C5 H5 0.9300 . ?
C6 H6 0.9300 . ?
C7 N1 1.474(6) . ?
C7 C19 1.545(7) . ?
C7 H7 0.9800 . ?
C8 O1 1.225(7) . ?
C8 N1 1.378(7) . ?
C8 C9 1.464(8) . ?
C9 C14 1.372(10) . ?
C9 C10 1.375(9) . ?
C10 C11 1.429(12) . ?
C10 H10 0.9300 . ?
C11 C12 1.339(14) . ?
C11 H11 0.9300 . ?
C12 C13 1.316(14) . ?
C12 H12 0.9300 . ?
C13 C14 1.396(12) . ?
C13 H13 0.9300 . ?
C14 H14 0.9300 . ?
C15 N1 1.455(6) . ?
C15 C17 1.521(8) . ?
C15 C40 1.543(8) . ?
C15 C16 1.544(8) . ?
C16 C26 1.278(7) . ?
C16 C19 1.515(7) . ?
C17 O2 1.206(7) . ?
C17 O3 1.294(7) . ?
C18 O3 1.470(10) . ?
C18 H18A 0.9600 . ?
C18 H18B 0.9600 . ?
C18 H18C 0.9600 . ?
C19 C20 1.516(8) . ?
C19 C23 1.565(7) . ?
C20 O4 1.193(7) . ?
C20 O5 1.333(6) . ?
C21 O5 1.451(7) . ?
C21 C22 1.487(10) . ?
C21 H21A 0.9700 . ?
C21 H21B 0.9700 . ?
C22 H22A 0.9600 . ?
C22 H22B 0.9600 . ?
C22 H22C 0.9600 . ?
C23 O6 1.192(6) . ?
C23 O7 1.312(6) . ?
C24 C25 1.466(10) . ?
C24 O7 1.473(7) . ?
C24 H24A 0.9700 . ?
C24 H24B 0.9700 . ?
C25 H25A 0.9600 . ?
C25 H25B 0.9600 . ?
C25 H25C 0.9600 . ?
C26 C27 1.316(8) . ?
C27 C28 1.469(9) . ?
C27 C34 1.505(9) . ?
C28 C33 1.365(11) . ?
C28 C29 1.378(11) . ?
C29 C30 1.422(13) . ?
C29 H29 0.9300 . ?
C30 C31 1.364(14) . ?
C30 H30 0.9300 . ?
C31 C32 1.256(16) . ?
C31 H31 0.9300 . ?
C32 C33 1.419(15) . ?
C32 H32 0.9300 . ?
C33 H33 0.9300 . ?
C34 C39 1.344(9) . ?
C34 C35 1.395(9) . ?
C35 C36 1.412(14) . ?
C35 H35 0.9300 . ?
C36 C37 1.327(14) . ?
C36 H36 0.9300 . ?
C37 C38 1.325(13) . ?
C37 H37 0.9300 . ?
C38 C39 1.392(11) . ?
C38 H38 0.9300 . ?
C39 H39 0.9300 . ?
C40 H40A 0.9600 . ?
C40 H40B 0.9600 . ?
C40 H40C 0.9600 . ?

loop_
_cod_related_entry_id
_cod_related_entry_database
_cod_related_entry_code
1 ChemSpider 30653501
